data_4310171
loop_
_publ_author_name
'Meenal D. Godbole'
'Anna C. G. Hotze'
'Ronald Hage'
'Allison M. Mills'
'Huub Kooijman'
'Anthony L. Spek'
'Elisabeth Bouwman'

_publ_contact_author_address
;   Bijvoet Center for Biomolecular Research
    Department of Crystal and Structural Chemistry
    Utrecht University
    Padualaan 8
    3584 CH Utrecht
    The Netherlands
;
_publ_contact_author_email h.kooijman@chem.uu.nl
_publ_contact_author_fax '+31 30 2533940'
_publ_contact_author_name '   Dr. H. Kooijman'
_publ_contact_author_phone '+31 30 2532533'
_publ_section_title
;
Stereochemical Influence of the Ligand on the Structure of Manganese
Complexes: Implications for Catalytic Epoxidations
;
_journal_name_full 'Inorganic Chemistry'
_journal_page_first 9253
_journal_page_last 9266
_journal_paper_doi 10.1021/ic051223z
_journal_volume 44
_journal_year 2005
_chemical_compound_source 'see text'
_chemical_formula_moiety 'C22 H20 Br Mn N2 O8'
_chemical_formula_sum 'C22 H20 Br Mn N2 O8'
_chemical_formula_weight 575.24
_chemical_name_systematic ?
_space_group_IT_number 15
_symmetry_cell_setting monoclinic
_symmetry_Int_Tables_number 15
_symmetry_space_group_name_Hall '-C 2yc'
_symmetry_space_group_name_H-M 'C 1 2/c 1'
_atom_sites_solution_hydrogens geom
_atom_sites_solution_primary direct
_atom_sites_solution_secondary difmap
_cell_angle_alpha 90
_cell_angle_beta 107.89(2)
_cell_angle_gamma 90
_cell_formula_units_Z 4
_cell_length_a 12.057(2)
_cell_length_b 12.321(2)
_cell_length_c 15.871(2)
_cell_measurement_reflns_used 382
_cell_measurement_temperature 150
_cell_measurement_theta_max 25.0
_cell_measurement_theta_min 2.0
_cell_volume 2243.7(6)
_computing_cell_refinement 'Denzo (Otwinowski & Minor, 1997)'
_computing_data_collection 'Collect (Hooft, 1998)'
_computing_data_reduction 'Denzo (Otwinowski & Minor, 1997)'
_computing_molecular_graphics 'PLATON (Spek, 2003)'
_computing_publication_material 'PLATON (Spek, 2003)'
_computing_structure_refinement 'SHELXL-97 (Sheldrick, 1997)'
_computing_structure_solution 'SHELXS86 (Sheldrick, 1986)'
_diffrn_ambient_temperature 150
_diffrn_detector_area_resol_mean 18.4
_diffrn_measured_fraction_theta_full 0.985
_diffrn_measured_fraction_theta_max 0.985
_diffrn_measurement_device_type 'Nonius KappaCCD area detector'
_diffrn_measurement_method '\f scans and \w scans with \k offset'
_diffrn_radiation_monochromator graphite
_diffrn_radiation_probe x-ray
_diffrn_radiation_source 'Rotating Anode'
_diffrn_radiation_type MoK\a
_diffrn_radiation_wavelength 0.71073
_diffrn_reflns_av_R_equivalents 0.0476
_diffrn_reflns_av_sigmaI/netI 0.0176
_diffrn_reflns_limit_h_max 15
_diffrn_reflns_limit_h_min -15
_diffrn_reflns_limit_k_max 16
_diffrn_reflns_limit_k_min -15
_diffrn_reflns_limit_l_max 20
_diffrn_reflns_limit_l_min -20
_diffrn_reflns_number 26896
_diffrn_reflns_reduction_process
;
;
_diffrn_reflns_theta_full 27.64
_diffrn_reflns_theta_max 27.64
_diffrn_reflns_theta_min 2.43
_diffrn_standards_number 0
_exptl_absorpt_coefficient_mu 2.422
_exptl_absorpt_correction_T_max 0.619
_exptl_absorpt_correction_T_min 0.522
_exptl_absorpt_correction_type multi-scan
_exptl_absorpt_process_details '(Spek, 2003)'
_exptl_crystal_colour 'dark green'
_exptl_crystal_density_diffrn 1.703
_exptl_crystal_density_method 'Not Measured'
_exptl_crystal_description block
_exptl_crystal_F_000 1160
_exptl_crystal_size_max 0.350
_exptl_crystal_size_mid 0.300
_exptl_crystal_size_min 0.200
_refine_diff_density_max 0.313
_refine_diff_density_min -0.464
_refine_diff_density_rms 0.055
_refine_ls_extinction_method none
_refine_ls_goodness_of_fit_ref 1.084
_refine_ls_hydrogen_treatment constr
_refine_ls_matrix_type full
_refine_ls_number_parameters 155
_refine_ls_number_reflns 2581
_refine_ls_number_restraints 0
_refine_ls_restrained_S_all 1.084
_refine_ls_R_factor_all 0.0329
_refine_ls_R_factor_gt 0.0274
_refine_ls_shift/su_max 0.000
_refine_ls_shift/su_mean 0.000
_refine_ls_structure_factor_coef Fsqd
_refine_ls_weighting_details 'w=1/[\s^2^(F~o~^2^)+(0.0384P)^2^+2.46P] where P=(F~o~^2^+2Fc^2^)/3'
_refine_ls_weighting_scheme calc
_refine_ls_wR_factor_gt 0.0745
_refine_ls_wR_factor_ref 0.0781
_reflns_number_gt 2292
_reflns_number_total 2581
_reflns_threshold_expression I>2\s(I)
_cod_data_source_file ic051223zsi20050722_095902_3.cif
_cod_data_source_block DL-1
_cod_depositor_comments
;
The following automatic conversions were performed:
'_symmetry_cell_setting' value 'Monoclinic' changed to 'monoclinic'
according to '/home/saulius/struct/CIF-dictionaries/cif_core.dic'
dictionary named 'cif_core.dic' version 2.4.1 from 2010-06-29.

Automatic conversion script
Id: cif_fix_enum 1527 2010-12-29 10:47:43Z saulius 
;
_cod_original_sg_symbol_H-M 'C 2/c'
_cod_database_code 4310171

loop_
_symmetry_equiv_pos_site_id
_symmetry_equiv_pos_as_xyz
1 x,y,z
2 -x,y,1/2-z
3 -x,-y,-z
4 x,-y,1/2+z
5 1/2+x,1/2+y,z
6 1/2-x,1/2+y,1/2-z
7 1/2-x,1/2-y,-z
8 1/2+x,1/2-y,1/2+z

loop_
_atom_site_aniso_label
_atom_site_aniso_U_11
_atom_site_aniso_U_22
_atom_site_aniso_U_33
_atom_site_aniso_U_23
_atom_site_aniso_U_13
_atom_site_aniso_U_12
Br1 0.0426(2) 0.0248(2) 0.0839(3) 0.0000 0.0359(2) 0.0000
Mn1 0.0215(2) 0.0264(2) 0.0231(2) 0.0000 0.0039(1) 0.0000
O17 0.0264(6) 0.0451(8) 0.0239(6) 0.0001(5) 0.0037(5) 0.0021(6)
O21 0.0270(6) 0.0369(7) 0.0332(7) -0.0004(5) 0.0098(5) 0.0005(5)
O27 0.0337(7) 0.0322(7) 0.0322(7) -0.0013(5) 0.0030(5) -0.0053(6)
O28 0.0334(7) 0.0299(7) 0.0364(7) 0.0012(6) -0.0071(6) 0.0012(6)
N23 0.0230(7) 0.0260(7) 0.0267(7) -0.0008(6) 0.0029(5) 0.0031(6)
C11 0.0310(9) 0.0205(8) 0.0255(8) -0.0004(6) 0.0050(7) -0.0006(6)
C12 0.0316(9) 0.0202(8) 0.0272(8) -0.0002(6) 0.0064(7) -0.0010(7)
C13 0.0382(10) 0.0266(9) 0.0314(9) 0.0007(7) 0.0120(8) -0.0006(7)
C14 0.0486(12) 0.0284(10) 0.0254(8) -0.0011(7) 0.0102(8) -0.0020(8)
C15 0.0419(11) 0.0224(9) 0.0248(8) -0.0005(6) 0.0001(7) -0.0030(7)
C16 0.0304(9) 0.0250(9) 0.0300(9) 0.0012(7) 0.0035(7) -0.0031(7)
C22 0.0269(8) 0.0189(8) 0.0317(8) -0.0002(6) 0.0088(7) 0.0011(6)
C24 0.0233(8) 0.0266(9) 0.0317(9) -0.0020(7) 0.0026(7) 0.0015(7)
C25 0.0255(9) 0.0400(11) 0.0377(10) 0.0043(8) 0.0055(7) 0.0014(8)
C26 0.0248(8) 0.0289(9) 0.0255(8) -0.0040(7) 0.0046(6) 0.0039(7)
C29 0.0419(11) 0.0393(12) 0.0452(12) 0.0112(9) -0.0047(9) 0.0026(9)

loop_
_atom_site_label
_atom_site_type_symbol
_atom_site_thermal_displace_type
_atom_site_fract_x
_atom_site_fract_y
_atom_site_fract_z
_atom_site_occupancy
_atom_site_U_iso_or_equiv
_atom_site_calc_flag
_atom_site_refinement_flags
Br1 Br Uani 0.50000 0.14734(2) 0.25000 1.000 0.0467(1) . .
Mn1 Mn Uani 0.50000 0.35471(3) 0.25000 1.000 0.0243(1) . .
O17 O Uani 0.40534(11) 0.37363(12) 0.13436(8) 1.000 0.0327(4) . .
O21 O Uani 0.25228(11) 0.38283(11) 0.38002(9) 1.000 0.0322(4) . .
O27 O Uani 0.29520(12) 0.57396(11) 0.19801(9) 1.000 0.0343(4) . .
O28 O Uani 0.13550(12) 0.49418(11) 0.10764(9) 1.000 0.0373(4) . .
N23 N Uani 0.36120(13) 0.37847(12) 0.28915(9) 1.000 0.0263(4) . .
C11 C Uani 0.42869(16) 0.36658(14) 0.05823(11) 1.000 0.0265(5) . .
C12 C Uani 0.54237(16) 0.36679(14) 0.05106(11) 1.000 0.0269(5) . .
C13 C Uani 0.55867(18) 0.36156(15) -0.03285(12) 1.000 0.0318(5) . .
C14 C Uani 0.46454(19) 0.35680(15) -0.10858(12) 1.000 0.0344(6) . .
C15 C Uani 0.35205(18) 0.35724(14) -0.10151(12) 1.000 0.0320(5) . .
C16 C Uani 0.33324(17) 0.36213(14) -0.02012(12) 1.000 0.0298(5) . .
C22 C Uani 0.35839(15) 0.37634(14) 0.37031(12) 1.000 0.0259(5) . .
C24 C Uani 0.24228(15) 0.39133(15) 0.22861(12) 1.000 0.0285(5) . .
C25 C Uani 0.16786(17) 0.38540(18) 0.29185(13) 1.000 0.0354(6) . .
C26 C Uani 0.23077(15) 0.49803(15) 0.17791(11) 1.000 0.0271(5) . .
C29 C Uani 0.1078(2) 0.59332(19) 0.05571(15) 1.000 0.0462(7) . .
H13 H Uiso 0.63540 0.36130 -0.03740 1.000 0.0380 calc R
H14 H Uiso 0.47610 0.35330 -0.16510 1.000 0.0410 calc R
H15 H Uiso 0.28710 0.35410 -0.15370 1.000 0.0380 calc R
H16 H Uiso 0.25590 0.36250 -0.01680 1.000 0.0360 calc R
H24 H Uiso 0.22270 0.32920 0.18610 1.000 0.0340 calc R
H25A H Uiso 0.11660 0.44970 0.28470 1.000 0.0420 calc R
H25B H Uiso 0.11910 0.31910 0.28070 1.000 0.0420 calc R
H29A H Uiso 0.03680 0.58230 0.00590 1.000 0.0690 calc R
H29B H Uiso 0.17250 0.61200 0.03320 1.000 0.0690 calc R
H29C H Uiso 0.09530 0.65250 0.09310 1.000 0.0690 calc R

loop_
_atom_type_symbol
_atom_type_description
_atom_type_scat_dispersion_real
_atom_type_scat_dispersion_imag
_atom_type_scat_source
O O 0.0106 0.0060 'International Tables Vol C Tables 4.2.6.8 and 6.1.1.4'
N N 0.0061 0.0033 'International Tables Vol C Tables 4.2.6.8 and 6.1.1.4'
Mn Mn 0.3368 0.7283 'International Tables Vol C Tables 4.2.6.8 and 6.1.1.4'
Br Br -0.2901 2.4595 'International Tables Vol C Tables 4.2.6.8 and 6.1.1.4'
H H 0.0000 0.0000 'International Tables Vol C Tables 4.2.6.8 and 6.1.1.4'
C C 0.0033 0.0016 'International Tables Vol C Tables 4.2.6.8 and 6.1.1.4'

loop_
_geom_angle_atom_site_label_1
_geom_angle_atom_site_label_2
_geom_angle_atom_site_label_3
_geom_angle
_geom_angle_site_symmetry_1
_geom_angle_site_symmetry_2
_geom_angle_site_symmetry_3
_geom_angle_publ_flag
Br1 Mn1 O17 97.22(5) . . . yes
Br1 Mn1 N23 98.51(5) . . . yes
Br1 Mn1 O17 97.22(5) . . 2_655 yes
Br1 Mn1 N23 98.51(5) . . 2_655 yes
O17 Mn1 N23 88.25(6) . . . yes
O17 Mn1 O17 165.56(7) . . 2_655 yes
O17 Mn1 N23 89.62(6) . . 2_655 yes
O17 Mn1 N23 89.62(6) 2_655 . . yes
N23 Mn1 N23 162.98(7) . . 2_655 yes
O17 Mn1 N23 88.25(6) 2_655 . 2_655 yes
Mn1 O17 C11 130.97(13) . . . yes
C22 O21 C25 107.56(15) . . . yes
C26 O28 C29 115.66(16) . . . yes
Mn1 N23 C22 126.22(13) . . . yes
Mn1 N23 C24 124.10(11) . . . yes
C22 N23 C24 109.46(16) . . . yes
O17 C11 C12 123.90(16) . . . yes
O17 C11 C16 117.49(18) . . . yes
C12 C11 C16 118.59(16) . . . no
C11 C12 C13 119.91(17) . . . no
C11 C12 C22 119.90(16) . . 2_655 no
C13 C12 C22 120.16(18) . . 2_655 no
C12 C13 C14 120.7(2) . . . no
C13 C14 C15 119.37(18) . . . no
C14 C15 C16 121.27(18) . . . no
C11 C16 C15 120.15(19) . . . no
O21 C22 N23 115.49(16) . . . yes
O21 C22 C12 118.25(16) . . 2_655 yes
N23 C22 C12 126.26(18) . . 2_655 yes
N23 C24 C25 102.46(15) . . . yes
N23 C24 C26 110.51(15) . . . yes
C25 C24 C26 114.08(16) . . . no
O21 C25 C24 104.61(16) . . . yes
O27 C26 O28 124.99(17) . . . yes
O27 C26 C24 125.99(16) . . . yes
O28 C26 C24 109.02(15) . . . yes
C12 C13 H13 120.00 . . . no
C14 C13 H13 120.00 . . . no
C13 C14 H14 120.00 . . . no
C15 C14 H14 120.00 . . . no
C14 C15 H15 119.00 . . . no
C16 C15 H15 119.00 . . . no
C11 C16 H16 120.00 . . . no
C15 C16 H16 120.00 . . . no
N23 C24 H24 110.00 . . . no
C25 C24 H24 110.00 . . . no
C26 C24 H24 110.00 . . . no
O21 C25 H25A 111.00 . . . no
O21 C25 H25B 111.00 . . . no
C24 C25 H25A 111.00 . . . no
C24 C25 H25B 111.00 . . . no
H25A C25 H25B 109.00 . . . no
O28 C29 H29A 109.00 . . . no
O28 C29 H29B 110.00 . . . no
O28 C29 H29C 109.00 . . . no
H29A C29 H29B 110.00 . . . no
H29A C29 H29C 109.00 . . . no
H29B C29 H29C 109.00 . . . no

loop_
_geom_bond_atom_site_label_1
_geom_bond_atom_site_label_2
_geom_bond_distance
_geom_bond_site_symmetry_1
_geom_bond_site_symmetry_2
_geom_bond_publ_flag
Br1 Mn1 2.5550(6) . . yes
Mn1 O17 1.8543(13) . . yes
Mn1 N23 1.9777(16) . . yes
Mn1 O17 1.8543(13) . 2_655 yes
Mn1 N23 1.9777(16) . 2_655 yes
O17 C11 1.325(2) . . yes
O21 C22 1.337(2) . . yes
O21 C25 1.456(2) . . yes
O27 C26 1.195(2) . . yes
O28 C26 1.334(2) . . yes
O28 C29 1.454(3) . . yes
N23 C22 1.299(2) . . yes
N23 C24 1.469(2) . . yes
C11 C12 1.410(3) . . no
C11 C16 1.412(3) . . no
C12 C13 1.406(3) . . no
C12 C22 1.444(3) . 2_655 no
C13 C14 1.378(3) . . no
C14 C15 1.395(3) . . no
C15 C16 1.380(3) . . no
C24 C25 1.540(3) . . no
C24 C26 1.525(3) . . no
C13 H13 0.9500 . . no
C14 H14 0.9500 . . no
C15 H15 0.9500 . . no
C16 H16 0.9500 . . no
C24 H24 1.0000 . . no
C25 H25A 0.9900 . . no
C25 H25B 0.9900 . . no
C29 H29A 0.9800 . . no
C29 H29B 0.9800 . . no
C29 H29C 0.9800 . . no

loop_
_geom_contact_atom_site_label_1
_geom_contact_atom_site_label_2
_geom_contact_distance
_geom_contact_site_symmetry_1
_geom_contact_site_symmetry_2
_geom_contact_publ_flag
Br1 O17 3.3403(15) . . no
Br1 N23 3.4548(16) . . no
Br1 O17 3.3403(15) . 2_655 no
Br1 N23 3.4548(16) . 2_655 no
Br1 H25A 2.7800 . 5_545 no
Br1 H29C 3.0500 . 5_545 no
Br1 H25A 2.7800 . 6_545 no
Br1 H29C 3.0500 . 6_545 no
Mn1 O27 3.5810(16) . . no
Mn1 O27 3.5810(16) . 2_655 no
O17 Br1 3.3403(15) . . no
O17 O27 3.115(2) . . no
O17 N23 2.6693(19) . . no
O17 C24 2.821(2) . . no
O17 C26 2.855(2) . . no
O17 N23 2.702(2) . 2_655 no
O17 C22 2.873(2) . 2_655 no
O21 C15 3.402(2) . 4_565 no
O27 O17 3.115(2) . . no
O27 Mn1 3.5810(16) . . no
O27 C15 3.158(2) . 4_565 no
O27 N23 2.796(2) . . no
O27 C14 3.236(2) . 4_565 no
O17 H24 2.6300 . . no
O21 H13 2.4600 . 2_655 no
O21 H29B 2.8800 . 4_565 no
O27 H29C 2.6600 . . no
O27 H29B 2.6200 . . no
O27 H14 2.7100 . 4_565 no
O27 H15 2.5400 . 4_565 no
O28 H29A 2.4800 . 3_565 no
N23 Br1 3.4548(16) . . no
N23 O17 2.6693(19) . . no
N23 O27 2.796(2) . . no
N23 O17 2.702(2) . 2_655 no
N23 C11 2.922(2) . 2_655 no
C11 C13 3.383(3) . 3_665 no
C12 C13 3.543(3) . 3_665 no
C12 C14 3.534(3) . 3_665 no
C12 C29 3.456(3) . 5_545 no
C13 C29 3.569(3) . 5_545 no
C13 C11 3.383(3) . 3_665 no
C13 C12 3.543(3) . 3_665 no
C14 C22 3.507(3) . 4_564 no
C14 C12 3.534(3) . 3_665 no
C14 O27 3.236(2) . 4_564 no
C15 O21 3.402(2) . 4_564 no
C15 O27 3.158(2) . 4_564 no
C15 C22 3.317(3) . 4_564 no
C16 C16 3.586(3) . 7_555 no
C22 C15 3.317(3) . 4_565 no
C22 C14 3.507(3) . 4_565 no
C26 O17 2.855(2) . . no
C29 C12 3.456(3) . 5_455 no
C29 C13 3.569(3) . 5_455 no
C29 C29 3.514(3) . 3_565 no
C12 H29C 2.7500 . 5_545 no
C15 H24 2.6700 . 7_555 no
C16 H16 3.0900 . 7_555 no
C22 H29C 2.8400 . 6_545 no
C29 H29A 2.7600 . 3_565 no
H13 O21 2.4600 . 2_655 no
H13 H29B 2.3200 . 3_665 no
H14 O27 2.7100 . 4_564 no
H15 O27 2.5400 . 4_564 no
H15 H24 2.3100 . 7_555 no
H16 C16 3.0900 . 7_555 no
H24 O17 2.6300 . . no
H24 C15 2.6700 . 7_555 no
H24 H15 2.3100 . 7_555 no
H25A Br1 2.7800 . 5_455 no
H25A Br1 2.7800 . 6_555 no
H29A O28 2.4800 . 3_565 no
H29A C29 2.7600 . 3_565 no
H29A H29A 2.2000 . 3_565 no
H29B O27 2.6200 . . no
H29B H13 2.3200 . 3_665 no
H29B O21 2.8800 . 4_564 no
H29C O27 2.6600 . . no
H29C Br1 3.0500 . 5_455 no
H29C C12 2.7500 . 5_455 no
H29C Br1 3.0500 . 6_555 no
H29C C22 2.8400 . 6_555 no

loop_
_geom_hbond_atom_site_label_D
_geom_hbond_atom_site_label_H
_geom_hbond_atom_site_label_A
_geom_hbond_distance_DH
_geom_hbond_distance_HA
_geom_hbond_distance_DA
_geom_hbond_angle_DHA
_geom_hbond_site_symmetry_A
_geom_hbond_publ_flag
C13 H13 O21 0.9500 2.4600 2.784(2) 100.00 2_655 yes
C15 H15 O27 0.9500 2.5400 3.158(2) 122.00 4_564 yes
C25 H25A Br1 0.9900 2.7800 3.759(2) 170.00 5_455 yes
C25 H25A Br1 0.9900 2.7800 3.759(2) 170.00 6_555 yes
C29 H29A O28 0.9800 2.4800 3.438(3) 165.00 3_565 yes

loop_
_geom_torsion_atom_site_label_1
_geom_torsion_atom_site_label_2
_geom_torsion_atom_site_label_3
_geom_torsion_atom_site_label_4
_geom_torsion
_geom_torsion_site_symmetry_1
_geom_torsion_site_symmetry_2
_geom_torsion_site_symmetry_3
_geom_torsion_site_symmetry_4
_geom_torsion_publ_flag
Br1 Mn1 O17 C11 -78.61(16) . . . . no
N23 Mn1 O17 C11 -176.97(17) . . . . no
N23 Mn1 O17 C11 19.93(17) 2_655 . . . no
Br1 Mn1 N23 C22 82.25(15) . . . . no
Br1 Mn1 N23 C24 -91.74(13) . . . . no
O17 Mn1 N23 C22 179.29(16) . . . . no
O17 Mn1 N23 C24 5.30(14) . . . . no
O17 Mn1 N23 C22 -15.00(16) 2_655 . . . no
O17 Mn1 N23 C24 171.01(14) 2_655 . . . no
Mn1 O17 C11 C12 -15.6(3) . . . . no
Mn1 O17 C11 C16 166.51(13) . . . . no
C25 O21 C22 N23 2.7(2) . . . . no
C25 O21 C22 C12 -176.76(16) . . . 2_655 no
C22 O21 C25 C24 -5.7(2) . . . . no
C29 O28 C26 O27 -3.2(3) . . . . no
C29 O28 C26 C24 175.83(16) . . . . no
C24 N23 C22 C12 -178.79(17) . . . 2_655 no
C22 N23 C24 C25 -5.14(19) . . . . no
Mn1 N23 C24 C25 169.72(12) . . . . no
Mn1 N23 C24 C26 -68.37(18) . . . . no
Mn1 N23 C22 O21 -172.92(12) . . . . no
Mn1 N23 C22 C12 6.5(3) . . . 2_655 no
C24 N23 C22 O21 1.8(2) . . . . no
C22 N23 C24 C26 116.78(17) . . . . no
O17 C11 C12 C13 -178.49(17) . . . . no
O17 C11 C12 C22 -0.7(3) . . . 2_655 no
C16 C11 C12 C13 -0.6(3) . . . . no
C16 C11 C12 C22 177.15(16) . . . 2_655 no
O17 C11 C16 C15 178.52(16) . . . . no
C12 C11 C16 C15 0.5(3) . . . . no
C11 C12 C22 O21 -176.04(16) . . 2_655 2_655 no
C11 C12 C13 C14 0.4(3) . . . . no
C22 C12 C13 C14 -177.40(17) 2_655 . . . no
C13 C12 C22 N23 -177.68(17) . . 2_655 2_655 no
C11 C12 C22 N23 4.6(3) . . 2_655 2_655 no
C13 C12 C22 O21 1.7(3) . . 2_655 2_655 no
C12 C13 C14 C15 0.0(3) . . . . no
C13 C14 C15 C16 -0.1(3) . . . . no
C14 C15 C16 C11 -0.1(3) . . . . no
N23 C24 C25 O21 6.38(19) . . . . no
C26 C24 C25 O21 -113.08(17) . . . . no
N23 C24 C26 O27 -18.2(3) . . . . no
N23 C24 C26 O28 162.81(15) . . . . no
C25 C24 C26 O27 96.6(2) . . . . no
C25 C24 C26 O28 -82.40(19) . . . . no
